data_2013001
loop_
_publ_author_name
'Kunnari, Sari M.'
'Oilunkaniemi, Raija'
'Laitinen, Risto S.'
'Ahlgren, Markku'

_publ_section_title
;
 1,3,5,7-Tetraselena-2,4,6,8(2,5)-tetrathiophenaoctaphane
;
_journal_issue 10
_journal_name_full 'Acta Crystallographica Section C'
_journal_page_first o610
_journal_page_last o611
_journal_paper_doi 10.1107/S0108270102015408
_journal_volume 58
_journal_year 2002
_chemical_formula_moiety 'C16 H8 S4 Se4'
_chemical_formula_sum 'C16 H8 S4 Se4'
_chemical_formula_weight 644.34
_chemical_name_common 1,3,5,7-tetraselenathiocalix[4]arene
_chemical_name_systematic
;
1,3,5,7-Tetraselena-2,4,6,8(2,5)-tetrathiophenaoctaphane
;
_space_group_IT_number 2
_symmetry_cell_setting triclinic
_symmetry_space_group_name_Hall '-P 1'
_symmetry_space_group_name_H-M 'P -1'
_atom_sites_solution_hydrogens geom
_atom_sites_solution_primary direct
_atom_sites_solution_secondary difmap
_audit_creation_method SHELXL97
_cell_angle_alpha 97.96(3)
_cell_angle_beta 92.49(3)
_cell_angle_gamma 92.68(3)
_cell_formula_units_Z 1
_cell_length_a 6.3186(13)
_cell_length_b 8.0176(16)
_cell_length_c 9.7493(19)
_cell_measurement_reflns_used 1636
_cell_measurement_temperature 293(2)
_cell_measurement_theta_max 25.99
_cell_measurement_theta_min 3.09
_cell_volume 487.98(17)
_computing_cell_refinement 'DENZO-SMN (Otwinowski & Minor, 1997)'
_computing_data_collection 'KappaCCD Server Software (Bruker-Nonius, 2002)'
_computing_data_reduction DENZO-SMN
_computing_molecular_graphics 'DIAMOND (Brandenburg & Berndt, 1999)'
_computing_publication_material 'WinGX (Farrugia, 1999)'
_computing_structure_refinement 'SHELXL97 (Sheldrick, 1997)'
_computing_structure_solution 'SHELXS97 (Sheldrick, 1997)'
_diffrn_ambient_temperature 293(2)
_diffrn_measured_fraction_theta_full 0.998
_diffrn_measured_fraction_theta_max 0.998
_diffrn_measurement_device_type 'Nonius KappaCCD area-detector'
_diffrn_measurement_method '\f scans, and \w scans with \k offsets'
_diffrn_radiation_monochromator graphite
_diffrn_radiation_source 'fine-focus sealed tube'
_diffrn_radiation_type MoK\a
_diffrn_radiation_wavelength 0.71073
_diffrn_reflns_av_R_equivalents 0.046
_diffrn_reflns_av_sigmaI/netI 0.039
_diffrn_reflns_limit_h_max 7
_diffrn_reflns_limit_h_min -7
_diffrn_reflns_limit_k_max 9
_diffrn_reflns_limit_k_min -9
_diffrn_reflns_limit_l_max 11
_diffrn_reflns_limit_l_min -12
_diffrn_reflns_number 6496
_diffrn_reflns_theta_full 25.99
_diffrn_reflns_theta_max 25.99
_diffrn_reflns_theta_min 3.09
_diffrn_standards_number 0
_exptl_absorpt_coefficient_mu 7.942
_exptl_absorpt_correction_T_max 0.304
_exptl_absorpt_correction_T_min 0.238
_exptl_absorpt_correction_type \y
_exptl_absorpt_process_details '(XPREP in SHELXTL; Bruker 2001)'
_exptl_crystal_colour yellow
_exptl_crystal_density_diffrn 2.192
_exptl_crystal_density_meas ?
_exptl_crystal_density_method 'not measured'
_exptl_crystal_description block
_exptl_crystal_F_000 304
_exptl_crystal_size_max 0.20
_exptl_crystal_size_mid 0.15
_exptl_crystal_size_min 0.15
_refine_diff_density_max 0.66
_refine_diff_density_min -0.48
_refine_ls_extinction_coef 0.0063(17)
_refine_ls_extinction_expression Fc^*^=kFc[1+0.001xFc^2^\l^3^/sin(2\q)]^-1/4^
_refine_ls_extinction_method 'SHELXL97 (Sheldrick, 1997)'
_refine_ls_goodness_of_fit_ref 1.156
_refine_ls_hydrogen_treatment constr
_refine_ls_matrix_type full
_refine_ls_number_parameters 110
_refine_ls_number_reflns 1908
_refine_ls_number_restraints 0
_refine_ls_restrained_S_all 1.156
_refine_ls_R_factor_all 0.041
_refine_ls_R_factor_gt 0.033
_refine_ls_shift/su_max 0.001
_refine_ls_shift/su_mean 0.000
_refine_ls_structure_factor_coef Fsqd
_refine_ls_weighting_details 'calc w = 1/[\s^2^(Fo^2^)+(0.0291P)^2^+0.7694P] where P=(Fo^2^+2Fc^2^)/3'
_refine_ls_weighting_scheme calc
_refine_ls_wR_factor_gt 0.087
_refine_ls_wR_factor_ref 0.091
_reflns_number_gt 1636
_reflns_number_total 1908
_reflns_threshold_expression I>2\s(I)
_cod_data_source_file sk1580.cif
_cod_data_source_block I
_cod_depositor_comments
;
The following automatic conversions were performed:

'_exptl_crystal_density_meas' value 'not measured' was changed to '?'
- the value is perceived as not measured.

Automatic conversion script
Id: cif_fix_values 3008 2015-01-20 13:52:24Z robertas 
;
_cod_original_cell_volume 487.99(17)
_cod_database_code 2013001
_cod_database_fobs_code 2013001

loop_
_symmetry_equiv_pos_as_xyz
'x, y, z'
'-x, -y, -z'

loop_
_atom_site_label
_atom_site_fract_x
_atom_site_fract_y
_atom_site_fract_z
_atom_site_U_iso_or_equiv
_atom_site_adp_type
_atom_site_calc_flag
_atom_site_refinement_flags
_atom_site_occupancy
_atom_site_disorder_assembly
_atom_site_disorder_group
_atom_site_type_symbol
Se1 0.76538(9) 0.67066(6) 0.64754(5) 0.0509(2) Uani d . 1 . . Se
Se2 0.22756(8) 0.03773(6) 0.73549(5) 0.04943(19) Uani d . 1 . . Se
S1 0.4135(2) 0.40825(15) 0.71767(14) 0.0509(3) Uani d . 1 . . S
S2 0.33863(19) 0.16367(16) 1.05346(12) 0.0483(3) Uani d . 1 . . S
C1 0.6556(7) 0.4459(5) 0.6514(4) 0.0410(10) Uani d . 1 . . C
C2 0.7465(7) 0.3015(6) 0.6052(5) 0.0445(10) Uani d . 1 . . C
H2 0.8752 0.2971 0.5623 0.053 Uiso calc R 1 . . H
C3 0.6237(8) 0.1569(6) 0.6295(5) 0.0447(10) Uani d . 1 . . C
H3 0.6650 0.0473 0.6055 0.054 Uiso calc R 1 . . H
C4 0.4405(7) 0.1940(5) 0.6909(4) 0.0402(9) Uani d . 1 . . C
C5 0.1658(7) 0.1535(5) 0.9115(4) 0.0409(10) Uani d . 1 . . C
C6 -0.0188(8) 0.2263(6) 0.9460(5) 0.0523(12) Uani d . 1 . . C
H6 -0.1317 0.2325 0.8829 0.063 Uiso calc R 1 . . H
C7 -0.0197(8) 0.2913(6) 1.0885(5) 0.0525(12) Uani d . 1 . . C
H7 -0.1338 0.3444 1.1291 0.063 Uiso calc R 1 . . H
C8 0.1620(7) 0.2681(5) 1.1592(4) 0.0410(10) Uani d . 1 . . C

loop_
_atom_site_aniso_label
_atom_site_aniso_U_11
_atom_site_aniso_U_22
_atom_site_aniso_U_33
_atom_site_aniso_U_12
_atom_site_aniso_U_13
_atom_site_aniso_U_23
Se1 0.0779(4) 0.0403(3) 0.0334(3) -0.0081(2) 0.0073(2) 0.00381(19)
Se2 0.0609(3) 0.0463(3) 0.0368(3) -0.0130(2) 0.0055(2) -0.0049(2)
S1 0.0559(7) 0.0392(6) 0.0563(7) 0.0024(5) 0.0172(6) -0.0028(5)
S2 0.0487(7) 0.0544(7) 0.0387(6) 0.0060(5) 0.0010(5) -0.0047(5)
C1 0.050(2) 0.041(2) 0.031(2) -0.0024(19) 0.0056(18) 0.0001(17)
C2 0.048(2) 0.048(2) 0.037(2) 0.002(2) 0.0086(19) 0.0032(19)
C3 0.054(3) 0.035(2) 0.043(2) 0.0043(19) 0.000(2) -0.0023(18)
C4 0.050(2) 0.038(2) 0.032(2) -0.0022(18) 0.0001(18) 0.0022(17)
C5 0.050(2) 0.039(2) 0.032(2) -0.0053(19) 0.0022(18) 0.0006(17)
C6 0.055(3) 0.057(3) 0.044(3) 0.004(2) -0.003(2) 0.005(2)
C7 0.054(3) 0.054(3) 0.050(3) 0.008(2) 0.010(2) 0.002(2)
C8 0.051(3) 0.035(2) 0.035(2) -0.0004(18) 0.0059(18) -0.0006(17)

loop_
_atom_type_symbol
_atom_type_description
_atom_type_scat_dispersion_real
_atom_type_scat_dispersion_imag
_atom_type_scat_source
C C 0.0033 0.0016 'International Tables Vol C Tables 4.2.6.8 and 6.1.1.4'
H H 0.0000 0.0000 'International Tables Vol C Tables 4.2.6.8 and 6.1.1.4'
S S 0.1246 0.1234 'International Tables Vol C Tables 4.2.6.8 and 6.1.1.4'
Se Se -0.0929 2.2259 'International Tables Vol C Tables 4.2.6.8 and 6.1.1.4'

loop_
_geom_angle_atom_site_label_1
_geom_angle_atom_site_label_2
_geom_angle_atom_site_label_3
_geom_angle_site_symmetry_3
_geom_angle
_geom_angle_publ_flag
C1 Se1 C8 2_667 98.75(18) yes
C5 Se2 C4 . 97.86(18) yes
C1 S1 C4 . 91.7(2) no
C5 S2 C8 . 91.6(2) no
C2 C1 S1 . 111.7(3) no
C2 C1 Se1 . 127.5(4) yes
S1 C1 Se1 . 120.8(2) yes
C1 C2 C3 . 112.3(4) no
C1 C2 H2 . 123.9 no
C3 C2 H2 . 123.9 no
C4 C3 C2 . 113.4(4) no
C4 C3 H3 . 123.3 no
C2 C3 H3 . 123.3 no
C3 C4 S1 . 110.8(3) no
C3 C4 Se2 . 126.8(3) yes
S1 C4 Se2 . 122.4(3) yes
C6 C5 S2 . 111.2(3) no
C6 C5 Se2 . 126.7(3) yes
S2 C5 Se2 . 121.9(3) yes
C5 C6 C7 . 112.6(4) no
C5 C6 H6 . 123.7 no
C7 C6 H6 . 123.7 no
C8 C7 C6 . 112.9(4) no
C8 C7 H7 . 123.5 no
C6 C7 H7 . 123.5 no
C7 C8 S2 . 111.6(3) no
C7 C8 Se1 2_667 128.6(3) yes
S2 C8 Se1 2_667 119.8(3) yes

loop_
_geom_bond_atom_site_label_1
_geom_bond_atom_site_label_2
_geom_bond_site_symmetry_2
_geom_bond_distance
_geom_bond_publ_flag
Se1 C1 . 1.906(4) yes
Se1 C8 2_667 1.910(4) yes
Se2 C5 . 1.900(4) yes
Se2 C4 . 1.901(4) yes
S1 C1 . 1.717(5) no
S1 C4 . 1.719(4) no
S2 C5 . 1.716(4) no
S2 C8 . 1.720(4) no
C1 C2 . 1.347(6) no
C2 C3 . 1.417(7) no
C2 H2 . 0.9300 no
C3 C4 . 1.352(7) no
C3 H3 . 0.9300 no
C5 C6 . 1.363(7) no
C6 C7 . 1.415(7) no
C6 H6 . 0.9300 no
C7 C8 . 1.347(7) no
C7 H7 . 0.9300 no
C8 Se1 2_667 1.910(4) no

loop_
_geom_torsion_atom_site_label_1
_geom_torsion_atom_site_label_2
_geom_torsion_atom_site_label_3
_geom_torsion_atom_site_label_4
_geom_torsion_site_symmetry_1
_geom_torsion_site_symmetry_4
_geom_torsion
_geom_torsion_publ_flag
C4 S1 C1 C2 . . 2.9(4) no
C4 S1 C1 Se1 . . -177.6(3) no
C8 Se1 C1 C2 2_667 . -107.5(4) no
C8 Se1 C1 S1 2_667 . 73.1(3) no
S1 C1 C2 C3 . . -2.8(5) no
Se1 C1 C2 C3 . . 177.7(3) no
C1 C2 C3 C4 . . 1.2(6) no
C2 C3 C4 S1 . . 1.0(5) no
C2 C3 C4 Se2 . . 177.8(3) no
C1 S1 C4 C3 . . -2.2(4) no
C1 S1 C4 Se2 . . -179.1(3) no
C5 Se2 C4 C3 . . 139.4(4) no
C5 Se2 C4 S1 . . -44.1(3) no
C8 S2 C5 C6 . . -0.5(4) no
C8 S2 C5 Se2 . . -176.0(3) no
C4 Se2 C5 C6 . . 113.1(5) no
C4 Se2 C5 S2 . . -72.1(3) no
S2 C5 C6 C7 . . 0.2(6) no
Se2 C5 C6 C7 . . 175.5(4) no
C5 C6 C7 C8 . . 0.3(7) no
C6 C7 C8 S2 . . -0.7(6) no
C6 C7 C8 Se1 . 2_667 -178.8(4) no
C5 S2 C8 C7 . . 0.7(4) no
C5 S2 C8 Se1 . 2_667 179.0(3) no
